data_2011399
loop_
_publ_author_name
'Kvick, \%Ake'
'Vaughan, Gavin B. M.'
'Wang, Xiqing'
'Sun, Yuan'
'Long, Yingcai'

_publ_section_title
;
 A synchrotron-radiation study of the lactone form of rhodamine B at
 120K
;
_journal_issue 10
_journal_name_full 'Acta Crystallographica Section C'
_journal_page_first 1232
_journal_page_last 1233
_journal_paper_doi 10.1107/S0108270100008404
_journal_volume 56
_journal_year 2000
_chemical_formula_moiety 'C28 H30 N2 O3'
_chemical_formula_sum 'C28 H30 N2 O3'
_chemical_formula_weight 442.54
_chemical_melting_point 452
_chemical_name_common 'rhodamine B'
_chemical_name_systematic
;
3,6-bis(diethylamino)-1',3'-dihydrospiro[xanthene-9,3'-isobenzofuran]-1'-one
;
_space_group_IT_number 14
_symmetry_cell_setting monoclinic
_symmetry_space_group_name_Hall '-P 2yn'
_symmetry_space_group_name_H-M 'P 1 21/n 1'
_cell_angle_alpha 90.00
_cell_angle_beta 99.250(10)
_cell_angle_gamma 90.00
_cell_formula_units_Z 8
_cell_length_a 16.224(2)
_cell_length_b 15.523(3)
_cell_length_c 19.061(4)
_cell_measurement_reflns_used 512
_cell_measurement_temperature 120(2)
_cell_measurement_theta_max 25.0
_cell_measurement_theta_min 2.4
_cell_volume 4738.0(15)
_computing_cell_refinement SMART
_computing_data_collection 'SMART (Siemens, 1996)'
_computing_data_reduction 'SAINT (Siemens, 1996)'
_computing_molecular_graphics 'PLATON (Spek, 1990)'
_computing_structure_refinement 'SHELXL97 (Sheldrick, 1997)'
_computing_structure_solution 'SHELXS86 (Sheldrick, 1990)'
_diffrn_ambient_temperature 120(2)
_diffrn_measured_fraction_theta_full .97
_diffrn_measurement_device
;
Bruker SMART CCD area-detector diffractometer with Oxford Cryosystems cooler
(Cosier & Glazer, 1986)
;
_diffrn_measurement_method '\f scan 0.1\% interval'
_diffrn_radiation_monochromator 'double crystal Si~111~'
_diffrn_radiation_source 'ID11 at ESRF'
_diffrn_radiation_type synchrotron
_diffrn_radiation_wavelength .496
_diffrn_reflns_av_R_equivalents .052
_diffrn_reflns_av_sigmaI/netI .079
_diffrn_reflns_limit_h_max 27
_diffrn_reflns_limit_h_min -16
_diffrn_reflns_limit_k_max 25
_diffrn_reflns_limit_k_min -20
_diffrn_reflns_limit_l_max 24
_diffrn_reflns_limit_l_min -32
_diffrn_reflns_number 49459
_diffrn_reflns_theta_full 18.1
_diffrn_reflns_theta_max 25
_diffrn_reflns_theta_min 2.44
_diffrn_standards_decay_% 0
_diffrn_standards_interval_count 0
_diffrn_standards_interval_time 0
_diffrn_standards_number 0
_exptl_absorpt_coefficient_mu .052
_exptl_absorpt_correction_type none
_exptl_crystal_colour purple
_exptl_crystal_density_diffrn 1.241
_exptl_crystal_density_meas ?
_exptl_crystal_description 'triangular prism'
_exptl_crystal_F_000 1888
_exptl_crystal_size_max .3
_exptl_crystal_size_mid .1
_exptl_crystal_size_min .1
_refine_diff_density_max .72
_refine_diff_density_min -.30
_refine_ls_extinction_method none
_refine_ls_goodness_of_fit_ref .880
_refine_ls_hydrogen_treatment refall
_refine_ls_matrix_type full
_refine_ls_number_parameters 842
_refine_ls_number_reflns 21667
_refine_ls_number_restraints 0
_refine_ls_restrained_S_all .880
_refine_ls_R_factor_all .089
_refine_ls_R_factor_gt .058
_refine_ls_shift/su_max .001
_refine_ls_shift/su_mean .000
_refine_ls_structure_factor_coef Fsqd
_refine_ls_weighting_details 'calc w = 1/[\s^2^(Fo^2^)+(0.0878P)^2^] where P=(Fo^2^+2Fc^2^)/3'
_refine_ls_weighting_scheme calc
_refine_ls_wR_factor_ref .151
_reflns_number_gt 13193
_reflns_number_total 21735
_reflns_threshold_expression I>2\s(I)
_cod_data_source_file bm1410.cif
_cod_data_source_block I
_cod_depositor_comments
;
The following automatic conversions were performed:

'_exptl_crystal_density_meas' value 'none' was changed to '?' - the
value is perceived as not measured.

Automatic conversion script
Id: cif_fix_values 3008 2015-01-20 13:52:24Z robertas 
;
_cod_original_sg_symbol_H-M 'P 21/n'
_cod_database_code 2011399
_cod_database_fobs_code 2011399

loop_
_symmetry_equiv_pos_as_xyz
'x, y, z'
'-x+1/2, y+1/2, -z+1/2'
'-x, -y, -z'
'x-1/2, -y-1/2, z-1/2'

loop_
_atom_site_label
_atom_site_fract_x
_atom_site_fract_y
_atom_site_fract_z
_atom_site_U_iso_or_equiv
_atom_site_adp_type
_atom_site_calc_flag
_atom_site_refinement_flags
_atom_site_occupancy
_atom_site_disorder_assembly
_atom_site_disorder_group
_atom_site_type_symbol
O1 .24787(5) .13678(4) .13187(4) .02434(15) Uani d . 1 . . O
O2 .46129(7) .05707(6) .41473(4) .0355(2) Uani d . 1 . . O
O3 .38504(5) .08720(5) .30950(4) .02198(14) Uani d . 1 . . O
N1 .32385(6) .42888(6) .13573(5) .02694(18) Uani d . 1 . . N
N2 .14961(6) -.14903(6) .09847(5) .02672(18) Uani d . 1 . . N
C1 .30696(6) .19609(6) .15865(5) .01987(16) Uani d . 1 . . C
C2 .28891(7) .27924(6) .13567(6) .02268(18) Uani d . 1 . . C
C3 .34369(7) .34694(6) .15749(5) .02135(17) Uani d . 1 . . C
C4 .41890(7) .32559(7) .20212(6) .02478(19) Uani d . 1 . . C
C5 .43496(7) .24203(7) .22370(6) .02444(19) Uani d . 1 . . C
C6 .37946(6) .17437(6) .20346(5) .01987(16) Uani d . 1 . . C
C7 .39400(6) .08544(6) .23255(5) .01922(16) Uani d . 1 . . C
C8 .33074(6) .02427(6) .19601(5) .01933(16) Uani d . 1 . . C
C9 .26227(6) .05189(6) .14926(5) .01823(16) Uani d . 1 . . C
C10 .20138(6) -.00384(6) .11672(5) .01917(16) Uani d . 1 . . C
C11 .20728(6) -.09206(6) .13104(5) .02033(17) Uani d . 1 . . C
C12 .27617(7) -.12047(7) .18007(6) .02482(19) Uani d . 1 . . C
C13 .33547(7) -.06343(7) .21086(6) .02393(19) Uani d . 1 . . C
C14 .45600(7) .06168(6) .35112(5) .02318(18) Uani d . 1 . . C
C15 .51810(7) .04180(7) .30617(5) .02221(18) Uani d . 1 . . C
C16 .59976(7) .01376(7) .32504(7) .0281(2) Uani d . 1 . . C
C17 .64385(8) -.00191(8) .27071(8) .0337(2) Uani d . 1 . . C
C18 .60817(8) .00890(9) .20040(7) .0361(3) Uani d . 1 . . C
C19 .52642(8) .03643(9) .18203(6) .0309(2) Uani d . 1 . . C
C20 .48218(6) .05432(7) .23686(5) .02131(17) Uani d . 1 . . C
C21 .38153(8) .50028(7) .15087(6) .0262(2) Uani d . 1 . . C
C22 .37433(11) .54657(10) .21911(7) .0393(3) Uani d . 1 . . C
C23 .23949(8) .45132(7) .10304(7) .0310(2) Uani d . 1 . . C
C24 .22513(13) .44860(11) .02325(8) .0472(4) Uani d . 1 . . C
C25 .07558(7) -.12092(7) .05214(6) .02364(18) Uani d . 1 . . C
C26 .00406(9) -.09828(11) .09028(9) .0411(3) Uani d . 1 . . C
C27 .15402(8) -.24003(7) .11703(7) .0284(2) Uani d . 1 . . C
C28 .21528(9) -.28998(8) .08163(8) .0341(3) Uani d . 1 . . C
H2 .2375(11) .2895(10) .1042(9) .036(4) Uiso d . 1 . . H
H4 .4582(10) .3697(10) .2195(8) .033(4) Uiso d . 1 . . H
H5 .4896(11) .2310(11) .2554(9) .039(4) Uiso d . 1 . . H
H10 .1533(10) .0217(10) .0859(8) .028(4) Uiso d . 1 . . H
H12 .2824(10) -.1798(11) .1934(8) .035(4) Uiso d . 1 . . H
H13 .3840(11) -.0835(11) .2428(8) .035(4) Uiso d . 1 . . H
H16 .6232(9) .0074(9) .3710(8) .022(3) Uiso d . 1 . . H
H17 .7013(12) -.0216(13) .2802(10) .052(5) Uiso d . 1 . . H
H18 .6389(10) -.0037(11) .1616(8) .036(4) Uiso d . 1 . . H
H19 .4960(10) .0490(10) .1337(8) .031(4) Uiso d . 1 . . H
H21A .3704(9) .5404(10) .1106(8) .027(4) Uiso d . 1 . . H
H21B .4370(11) .4803(11) .1506(8) .038(4) Uiso d . 1 . . H
H22A .4117(12) .5948(12) .2239(9) .047(5) Uiso d . 1 . . H
H22B .3958(14) .5075(15) .2604(12) .069(6) Uiso d . 1 . . H
H22C .3173(14) .5661(13) .2214(10) .056(5) Uiso d . 1 . . H
H23A .1964(10) .4151(11) .1188(8) .032(4) Uiso d . 1 . . H
H23B .2281(12) .5098(12) .1145(9) .047(5) Uiso d . 1 . . H
H24A .1663(16) .4672(15) .0029(12) .074(7) Uiso d . 1 . . H
H24B .2656(13) .4836(14) .0022(10) .059(6) Uiso d . 1 . . H
H24C .2433(13) .3922(14) .0061(10) .056(5) Uiso d . 1 . . H
H25A .0599(9) -.1678(10) .0180(7) .026(3) Uiso d . 1 . . H
H25B .0903(9) -.0713(10) .0238(7) .024(3) Uiso d . 1 . . H
H26A -.0129(12) -.1477(13) .1168(10) .052(5) Uiso d . 1 . . H
H26B .0178(13) -.0523(14) .1253(11) .057(5) Uiso d . 1 . . H
H26C -.0481(13) -.0817(13) .0544(10) .055(5) Uiso d . 1 . . H
H27A .1665(9) -.2446(9) .1687(8) .025(3) Uiso d . 1 . . H
H27B .0961(9) -.2621(9) .1030(7) .023(3) Uiso d . 1 . . H
H28A .2706(13) -.2744(12) .0971(10) .050(5) Uiso d . 1 . . H
H28B .2061(14) -.3498(15) .0856(11) .065(6) Uiso d . 1 . . H
H28C .2076(11) -.2806(11) .0291(9) .041(4) Uiso d . 1 . . H
O4 .89152(5) .05992(5) .29472(4) .02506(15) Uani d . 1 . . O
O5 .78133(5) .36553(5) .10435(5) .03046(17) Uani d . 1 . . O
O6 .82376(5) .25385(5) .17473(4) .02310(14) Uani d . 1 . . O
N3 .76898(7) -.14295(6) .12409(6) .0311(2) Uani d . 1 . . N
N4 1.03973(10) .22853(9) .47905(6) .0455(3) Uani d . 1 . . N
C29 .86332(6) .04375(6) .22430(5) .02019(17) Uani d . 1 . . C
C30 .83306(7) -.03861(7) .20953(6) .02272(18) Uani d . 1 . . C
C31 .80044(7) -.06252(7) .13991(6) .02328(19) Uani d . 1 . . C
C32 .80010(7) .00018(7) .08647(6) .0251(2) Uani d . 1 . . C
C33 .83197(7) .08054(7) .10296(5) .02348(19) Uani d . 1 . . C
C34 .86465(6) .10515(6) .17194(5) .01979(17) Uani d . 1 . . C
C35 .89650(6) .19366(6) .18848(5) .01949(16) Uani d . 1 . . C
C36 .93545(7) .20189(6) .26435(5) .02081(17) Uani d . 1 . . C
C37 .92877(6) .13740(6) .31320(5) .02075(17) Uani d . 1 . . C
C38 .96119(7) .14573(7) .38442(5) .02461(19) Uani d . 1 . . C
C39 1.00578(8) .21939(8) .40920(6) .0305(2) Uani d . 1 . . C
C40 1.01439(9) .28465(8) .35967(7) .0345(3) Uani d . 1 . . C
C41 .97914(8) .27535(7) .28990(6) .0290(2) Uani d . 1 . . C
C42 .83392(7) .31272(6) .12488(6) .02228(18) Uani d . 1 . . C
C43 .91513(6) .29820(6) .10251(5) .02072(17) Uani d . 1 . . C
C44 .95368(7) .34332(7) .05423(6) .0256(2) Uani d . 1 . . C
C45 1.02987(7) .31357(8) .04174(6) .0276(2) Uani d . 1 . . C
C46 1.06614(7) .24064(8) .07651(6) .02511(19) Uani d . 1 . . C
C47 1.02761(6) .19700(7) .12564(5) .02189(17) Uani d . 1 . . C
C48 .95137(6) .22714(6) .13806(5) .01900(16) Uani d . 1 . . C
C49 .74282(9) -.17049(9) .05106(7) .0377(3) Uani d . 1 . . C
C50 .65406(11) -.14708(13) .02145(9) .0473(4) Uani d . 1 . . C
C51 .75229(9) -.20179(8) .17935(8) .0333(3) Uani d . 1 . . C
C52 .82486(14) -.25968(12) .20684(15) .0621(5) Uani d . 1 . . C
C53 1.01690(11) .17007(12) .53301(7) .0447(3) Uani d . 1 . . C
C54 1.07329(11) .09322(13) .54627(9) .0479(4) Uani d . 1 . . C
C55A 1.10806(15) .29050(16) .50105(11) .0402(6) Uani d P .711(6) . . C
C56A 1.0741(2) .3730(2) .52510(18) .0742(11) Uani d P .711(6) . . C
C55B 1.0548(5) .3166(4) .5125(3) .052(2) Uani d P .289(6) . . C
C56B 1.1428(6) .3232(13) .5181(8) .147(7) Uani d P .289(6) . . C
H30 .8372(11) -.0748(11) .2483(9) .039(4) Uiso d . 1 . . H
H32 .7774(10) -.0114(10) .0362(8) .033(4) Uiso d . 1 . . H
H33 .8310(9) .1217(10) .0633(8) .027(4) Uiso d . 1 . . H
H38 .9559(10) .0981(10) .4148(8) .029(4) Uiso d . 1 . . H
H40 1.0451(12) .3370(12) .3732(9) .045(5) Uiso d . 1 . . H
H41 .9822(12) .3205(12) .2582(9) .048(5) Uiso d . 1 . . H
H44 .9287(11) .3920(11) .0304(9) .038(4) Uiso d . 1 . . H
H45 1.0594(10) .3439(11) .0086(8) .034(4) Uiso d . 1 . . H
H46 1.1168(10) .2197(10) .0643(8) .027(4) Uiso d . 1 . . H
H47 1.0521(9) .1460(9) .1513(7) .022(3) Uiso d . 1 . . H
H49A .7809(10) -.1476(10) .0211(8) .029(4) Uiso d . 1 . . H
H49B .7456(12) -.2322(13) .0511(10) .049(5) Uiso d . 1 . . H
H50A .6406(14) -.1707(16) -.0255(12) .072(6) Uiso d . 1 . . H
H50B .6466(14) -.0844(15) .0165(11) .060(6) Uiso d . 1 . . H
H50C .6171(13) -.1674(13) .0525(10) .052(5) Uiso d . 1 . . H
H51A .7340(10) -.1701(11) .2200(8) .036(4) Uiso d . 1 . . H
H51B .7033(11) -.2367(11) .1602(8) .035(4) Uiso d . 1 . . H
H52A .877(2) -.222(2) .2272(15) .099(9) Uiso d . 1 . . H
H52B .8413(15) -.2895(15) .1705(12) .066(6) Uiso d . 1 . . H
H52C .8099(18) -.3034(19) .2434(15) .096(8) Uiso d . 1 . . H
H53A 1.0210(15) .1948(16) .5771(13) .075(7) Uiso d . 1 . . H
H53B .9587(12) .1527(11) .5224(9) .040(4) Uiso d . 1 . . H
H54A 1.0658(13) .0523(13) .5020(10) .053(5) Uiso d . 1 . . H
H54B 1.1320(18) .1158(17) .5609(14) .088(8) Uiso d . 1 . . H
H54C 1.0600(17) .0624(18) .5882(14) .088(8) Uiso d . 1 . . H
H55A 1.1402(14) .3082(15) .4639(12) .030(5) Uiso d P .711(6) . . H
H55B 1.1430(12) .2984(11) .5675(10) .012(4) Uiso d P .711(6) . . H

loop_
_atom_site_aniso_label
_atom_site_aniso_U_11
_atom_site_aniso_U_22
_atom_site_aniso_U_33
_atom_site_aniso_U_12
_atom_site_aniso_U_13
_atom_site_aniso_U_23
O1 .0195(3) .0131(3) .0361(4) -.0005(2) -.0088(3) .0002(3)
O2 .0462(6) .0375(5) .0211(3) .0110(4) .0003(4) -.0039(3)
O3 .0225(3) .0227(3) .0205(3) .0043(3) .0029(3) -.0018(2)
N1 .0279(5) .0162(4) .0337(5) -.0063(3) -.0041(4) .0022(3)
N2 .0239(4) .0144(3) .0390(5) -.0031(3) -.0037(4) .0018(3)
C1 .0167(4) .0155(4) .0258(4) -.0008(3) -.0016(3) -.0019(3)
C2 .0199(4) .0162(4) .0293(5) -.0014(3) -.0038(4) .0003(3)
C3 .0215(4) .0177(4) .0243(4) -.0035(3) .0019(4) -.0006(3)
C4 .0205(4) .0224(4) .0298(5) -.0061(4) -.0009(4) -.0005(4)
C5 .0175(4) .0233(5) .0305(5) -.0025(4) -.0025(4) .0001(4)
C6 .0161(4) .0179(4) .0246(4) .0007(3) .0003(3) -.0011(3)
C7 .0166(4) .0214(4) .0192(4) .0025(3) .0014(3) -.0014(3)
C8 .0182(4) .0170(4) .0217(4) .0022(3) .0000(3) -.0013(3)
C9 .0177(4) .0141(4) .0222(4) .0019(3) .0010(3) -.0009(3)
C10 .0180(4) .0149(4) .0233(4) .0004(3) -.0004(3) -.0003(3)
C11 .0207(4) .0152(4) .0248(4) -.0001(3) .0026(3) .0000(3)
C12 .0260(5) .0162(4) .0302(5) .0022(4) -.0015(4) .0021(3)
C13 .0238(5) .0184(4) .0270(4) .0036(4) -.0036(4) .0006(3)
C14 .0256(5) .0184(4) .0239(4) .0042(4) -.0012(4) -.0039(3)
C15 .0205(4) .0198(4) .0248(4) .0033(3) -.0009(4) -.0019(3)
C16 .0219(5) .0231(5) .0365(6) .0042(4) -.0034(4) .0009(4)
C17 .0209(5) .0307(6) .0489(7) .0064(4) .0033(5) .0037(5)
C18 .0277(6) .0404(7) .0431(7) .0106(5) .0145(5) .0035(5)
C19 .0256(5) .0374(6) .0306(5) .0074(5) .0075(4) .0013(4)
C20 .0167(4) .0220(4) .0247(4) .0026(3) .0018(3) .0004(3)
C21 .0332(6) .0207(4) .0257(4) -.0116(4) .0077(4) -.0011(3)
C22 .0460(8) .0429(7) .0312(6) -.0211(6) .0127(6) -.0125(5)
C23 .0315(6) .0172(4) .0410(6) -.0009(4) -.0043(5) .0023(4)
C24 .0572(10) .0377(7) .0401(7) -.0096(7) -.0119(7) .0100(6)
C25 .0218(5) .0197(4) .0280(5) -.0034(4) -.0004(4) -.0005(3)
C26 .0273(6) .0430(8) .0541(8) .0016(5) .0099(6) -.0014(6)
C27 .0301(6) .0155(4) .0390(6) -.0037(4) .0035(5) .0039(4)
C28 .0354(7) .0204(5) .0458(7) -.0006(4) .0044(5) -.0025(4)
O4 .0295(4) .0211(3) .0230(3) -.0047(3) -.0003(3) .0034(3)
O5 .0226(4) .0237(4) .0415(4) .0052(3) -.0059(3) .0021(3)
O6 .0178(3) .0206(3) .0306(4) .0027(3) .0029(3) .0015(3)
N3 .0361(5) .0213(4) .0385(5) -.0098(4) .0144(4) -.0076(4)
N4 .0614(9) .0431(7) .0269(5) -.0107(6) -.0080(5) -.0032(4)
C29 .0185(4) .0185(4) .0236(4) .0004(3) .0035(3) .0009(3)
C30 .0218(5) .0174(4) .0300(5) -.0013(3) .0073(4) .0016(3)
C31 .0202(4) .0197(4) .0319(5) -.0026(3) .0101(4) -.0040(3)
C32 .0250(5) .0247(5) .0266(5) -.0056(4) .0077(4) -.0043(4)
C33 .0249(5) .0230(4) .0232(4) -.0036(4) .0059(4) -.0003(3)
C34 .0185(4) .0177(4) .0233(4) -.0016(3) .0036(3) .0007(3)
C35 .0165(4) .0169(4) .0247(4) .0005(3) .0021(3) .0022(3)
C36 .0206(4) .0188(4) .0226(4) .0003(3) .0021(3) .0002(3)
C37 .0192(4) .0189(4) .0239(4) .0012(3) .0028(3) -.0001(3)
C38 .0242(5) .0255(5) .0235(4) .0031(4) .0019(4) .0014(3)
C39 .0322(6) .0310(6) .0260(5) -.0002(5) -.0020(4) -.0037(4)
C40 .0427(7) .0270(5) .0310(5) -.0081(5) -.0026(5) -.0034(4)
C41 .0347(6) .0221(5) .0286(5) -.0065(4) .0003(4) .0001(4)
C42 .0189(4) .0180(4) .0278(4) .0003(3) -.0028(4) -.0006(3)
C43 .0184(4) .0176(4) .0240(4) -.0014(3) -.0030(3) .0028(3)
C44 .0263(5) .0217(4) .0267(5) -.0045(4) -.0023(4) .0064(3)
C45 .0246(5) .0287(5) .0284(5) -.0082(4) .0012(4) .0067(4)
C46 .0167(4) .0307(5) .0271(5) -.0048(4) .0011(4) .0026(4)
C47 .0159(4) .0241(4) .0243(4) -.0003(3) -.0010(3) .0028(3)
C48 .0160(4) .0177(4) .0219(4) -.0016(3) -.0009(3) .0027(3)
C49 .0439(7) .0306(6) .0427(7) -.0122(5) .0192(6) -.0157(5)
C50 .0437(8) .0561(10) .0433(7) -.0201(7) .0108(7) -.0145(7)
C51 .0320(6) .0201(5) .0502(7) -.0058(4) .0141(5) -.0011(4)
C52 .0598(12) .0320(8) .0972(16) .0167(8) .0208(11) .0101(9)
C53 .0493(9) .0596(10) .0243(5) -.0041(7) .0029(6) -.0060(5)
C54 .0383(8) .0620(10) .0392(7) -.0109(7) -.0059(6) .0137(7)
C55A .0304(11) .0596(14) .0295(9) -.0093(9) .0017(8) -.0153(8)
C56A .0626(18) .070(2) .097(2) -.0186(14) .0332(16) -.0585(17)
C55B .064(4) .039(3) .043(3) .008(3) -.023(3) -.014(2)
C56B .032(4) .29(2) .119(9) -.031(7) .002(5) -.107(12)

loop_
_atom_type_symbol
_atom_type_description
_atom_type_scat_dispersion_real
_atom_type_scat_dispersion_imag
_atom_type_scat_source
C C .0015 .0009 'International Tables Vol C Tables 4.2.6.8 and 6.1.1.4'
N N .0030 .0019 'International Tables Vol C Tables 4.2.6.8 and 6.1.1.4'
O O .0056 .0036 'International Tables Vol C Tables 4.2.6.8 and 6.1.1.4'
H H .0000 .0000 'International Tables Vol C Tables 4.2.6.8 and 6.1.1.4'

loop_
_geom_angle_atom_site_label_1
_geom_angle_atom_site_label_2
_geom_angle_atom_site_label_3
_geom_angle
_geom_angle_publ_flag
C1 O1 C9 118.39(8) n
C14 O3 C7 111.27(8) n
C3 N1 C21 122.73(10) n
C3 N1 C23 121.05(9) n
C21 N1 C23 115.83(9) n
C11 N2 C25 121.81(9) n
C11 N2 C27 121.06(9) n
C25 N2 C27 116.55(9) n
O1 C1 C2 114.29(9) n
O1 C1 C6 122.91(9) n
C2 C1 C6 122.79(9) no
C1 C2 C3 121.16(10) no
N1 C3 C2 120.32(10) n
N1 C3 C4 122.89(9) n
C2 C3 C4 116.78(9) no
C5 C4 C3 120.46(10) no
C4 C5 C6 123.00(10) no
C1 C6 C5 115.78(9) no
C1 C6 C7 121.62(9) no
C5 C6 C7 122.44(9) no
C8 C7 C6 111.14(8) no
C8 C7 O3 107.59(8) n
C6 C7 O3 108.22(7) n
C8 C7 C20 113.61(8) no
C6 C7 C20 114.25(8) no
O3 C7 C20 101.20(7) n
C9 C8 C13 116.70(9) no
C9 C8 C7 121.94(9) no
C13 C8 C7 121.25(9) no
O1 C9 C8 123.02(9) n
O1 C9 C10 114.31(8) n
C8 C9 C10 122.66(9) no
C9 C10 C11 120.28(9) no
N2 C11 C10 121.80(9) n
N2 C11 C12 120.87(9) n
C10 C11 C12 117.33(9) no
C13 C12 C11 120.69(10) no
C12 C13 C8 122.31(10) no
O2 C14 O3 121.72(10) n
O2 C14 C15 129.48(11) n
O3 C14 C15 108.79(9) n
C20 C15 C16 122.39(10) no
C20 C15 C14 108.06(9) no
C16 C15 C14 129.55(10) no
C17 C16 C15 116.91(11) no
C16 C17 C18 121.52(11) no
C17 C18 C19 121.18(11) no
C18 C19 C20 117.51(11) no
C15 C20 C19 120.45(10) no
C15 C20 C7 110.66(8) no
C19 C20 C7 128.87(9) no
N1 C21 C22 113.54(10) n
N1 C23 C24 114.20(13) n
N2 C25 C26 113.96(11) n
N2 C27 C28 113.69(10) n
C37 O4 C29 118.56(8) n
C42 O6 C35 111.40(8) n
C31 N3 C51 121.47(10) n
C31 N3 C49 121.50(10) n
C51 N3 C49 116.75(10) n
C39 N4 C53 120.89(12) n
C39 N4 C55A 120.79(13) n
C53 N4 C55A 117.89(13) n
C39 N4 C55B 121.2(2) n
C53 N4 C55B 107.9(3) n
C55A N4 C55B 39.5(3) n
O4 C29 C30 114.88(9) n
O4 C29 C34 122.65(9) n
C30 C29 C34 122.46(9) no
C29 C30 C31 120.46(9) no
N3 C31 C30 121.61(10) n
N3 C31 C32 120.99(10) n
C30 C31 C32 117.40(9) no
C33 C32 C31 120.46(10) no
C32 C33 C34 122.74(10) no
C29 C34 C33 116.46(9) no
C29 C34 C35 122.02(9) no
C33 C34 C35 121.49(9) no
C34 C35 C36 111.41(8) no
C34 C35 O6 107.65(8) n
C36 C35 O6 108.47(8) n
C34 C35 C48 113.95(8) no
C36 C35 C48 112.90(8) no
O6 C35 C48 101.75(7) n
C37 C36 C41 116.68(10) no
C37 C36 C35 121.69(9) no
C41 C36 C35 121.63(9) no
O4 C37 C38 114.75(9) n
O4 C37 C36 122.86(9) n
C38 C37 C36 122.37(10) no
C37 C38 C39 120.31(10) no
N4 C39 C38 121.48(11) n
N4 C39 C40 120.79(12) n
C38 C39 C40 117.73(10) no
C41 C40 C39 120.34(11) no
C40 C41 C36 122.51(11) no
O5 C42 O6 122.08(10) n
O5 C42 C43 129.34(10) n
O6 C42 C43 108.57(8) n
C48 C43 C44 122.03(10) no
C48 C43 C42 108.23(9) no
C44 C43 C42 129.74(9) no
C45 C44 C43 117.39(10) no
C44 C45 C46 120.86(10) no
C47 C46 C45 121.15(10) no
C48 C47 C46 117.76(10) no
C43 C48 C47 120.78(9) no
C43 C48 C35 109.99(9) no
C47 C48 C35 129.23(9) no
N3 C49 C50 113.76(11) n
N3 C51 C52 113.64(13) n
N4 C53 C54 113.28(14) n
C56B C55A C55B 103.5(10) no
C56B C55A N4 172.1(11) no
C55B C55A N4 72.1(4) no
C56B C55A C56A 66.2(10) no
C55B C55A C56A 38.7(4) no
N4 C55A C56A 110.4(2) no
C55B C56A C56B 72.4(8) no
C55B C56A C55A 41.7(5) no
C56B C56A C55A 31.5(5) no
C56A C55B C55A 99.5(7) no
C56A C55B C56B 68.0(9) no
C55A C55B C56B 32.7(6) no
C56A C55B N4 165.2(8) no
C55A C55B N4 68.4(3) no
C56B C55B N4 101.0(8) no
C55A C56B C56A 82.3(8) no
C55A C56B C55B 43.8(5) no
C56A C56B C55B 39.6(4) no
C1 C2 H2 118.2(9) no
C3 C2 H2 120.6(9) no
C3 C4 H4 120.3(9) no
C5 C4 H4 119.2(9) no
C4 C5 H5 116.6(10) no
C6 C5 H5 120.4(10) no
C9 C10 H10 117.2(9) no
C11 C10 H10 122.4(9) no
C13 C12 H12 118.2(10) no
C11 C12 H12 121.1(10) no
C12 C13 H13 120.5(10) no
C8 C13 H13 117.2(10) no
C15 C16 H16 121.4(9) no
C17 C16 H16 121.6(9) no
C16 C17 H17 121.1(11) no
C18 C17 H17 117.3(11) no
C17 C18 H18 121.7(9) no
C19 C18 H18 117.1(9) no
C20 C19 H19 114.8(9) no
C18 C19 H19 127.5(9) no
N1 C21 H21B 109.3(10) no
N1 C21 H21A 107.3(9) no
H21A C21 H21B 105(13) no
C21 C22 H22A 108.69(11) no
C21 C22 H22B 108.7(13) no
C21 C22 H22C 113.0(11) no
N1 C23 H23A 113.6(9) no
N1 C23 H23B 109.4(11) no
C24 C23 H23A 107.0(9) no
C24 C23 H23B 104.7(10) no
H23A C23 H23B 107.5(15) no
C23 C24 H24A 111.3(12) no
C23 C24 H24B 113.1(11) no
C23 C24 H24C 110.6(11) no
H24A C24 H24B 109.6(11) no
H24B C24 H24C 95.7(11) no
H24A C24 H24C 115.8(11) no
C26 C25 H25A 110.8(9) no
C26 C25 H25B 110.7(8) no
N2 C25 H25A 106.5(9) no
N2 C25 H25B 108.6(8) no
H25A C25 H25B 105.9(12) no
C25 C26 H26A 111.2(12) no
C25 C26 H26B 113.0(13) no
H26A C26 H26B 105.7(17) no
H26A C26 H26C 105.6(16) no
H26B C26 H26C 110(18) no
C25 C26 H26C 110.6(11) no
C28 C27 H27A 111.8(9) no
N2 C27 H27A 108.1(8) no
N2 C27 H27B 105.2(8) no
H27A C27 H27B 106.2(12) no
C28 C27 H27B 111.4(8) no
C27 C28 H28C 112.9(10) no
C27 C28 H28B 110.3(14) no
H28A C28 H28B 112.8(18) no
H28B C28 H28C 103.1(16) no
H28A C28 H28C 103.8(16) no
C27 C28 H28A 113.2(12) no
C29 C30 H30 115.0(11) no
C31 C30 H30 124.5(11) no
C31 C32 H32 122.3(9) no
C33 C32 H32 117.2(9) no
C32 C33 H33 117.9(9) no
C34 C33 H33 120.2(9) no
C37 C38 H38 117.9(9) no
C39 C38 H38 121.6(9) no
C39 C40 H40 121.9(10) no
C41 C40 H40 117.7(10) no
C48 C47 H47 119.4(8) no
N3 C49 H49A 109.8(9) no
N3 C49 H49B 106.7(11) no
C50 C49 H49A 110.6(9) no
C50 C49 H49B 106.5(12) no
H49A C49 H49B 109.3(15) no
C49 C50 H50A 108.6(14) no
C49 C50 H50B 111.8(13) no
C49 C50 H50C 110.1(12) no
H50A C50 H50B 106.4(19) no
H50A C50 H50C 112.2(18) no
H50B C50 H50C 107.7(18) no
N3 C51 H51A 111.4(10) no
N3 C51 H51B 108.1(9) no
C52 C51 H51A 109.6(9) no
C52 C51 H51B 109.9(10) no
H51A C51 H51B 103.6(14) no
C51 C52 H52A 109.5(17) no
C51 C52 H52B 110.3(15) no
C36 C41 H41 117.9(11) no
C40 C41 H41 119.6(11) no
C43 C44 H44 121.5(11) no
C45 C44 H44 121.1(11) no
C44 C45 H45 120.0(10) no
C46 C45 H45 119.2(10) no
C45 C46 H46 118.6(9) no
C47 C46 H46 120.2(9) no
C46 C47 H47 122.8(8) no
C51 C52 H52C 111.8(17) no
H52A C52 H52B 104(2) no
H52A C52 H52C 112(2) no
H52B C52 H52C 108(2) no
N4 C53 H53A 113.3(16) no
N4 C53 H53B 111.9(11) no
C54 C53 H53A 103.1(10) no
C54 C53 H53B 111.1(10) no
H53A C53 H53B 103.4(19) no
C53 C54 H54A 110.0(11) no
C53 C54 H54B 107.0(15) no
C53 C54 H53C 108.4(16) no
H54A C54 H54B 114.5(9) no
H54A C54 H54C 110.3(19) no
H54B C54 H54C 105(2) no
N4 C55A H55A 115.9(13) no
N4 C55A H55B 121.7(8) no
C56A C55A H55A 104.3(14) no
C56A C55A H55B 75.4(8) no
H55A C55A H55B 118.3(6) no
C22 C21 H21A 110.0(9) no
C22 C21 H21B 111.4(9) no
H22A C22 H22B 105.1(17) no
H22A C22 H22C 110.7(17) no
H22B C22 H22C 111.1(17) no

loop_
_geom_bond_atom_site_label_1
_geom_bond_atom_site_label_2
_geom_bond_site_symmetry_2
_geom_bond_distance
_geom_bond_publ_flag
O1 C1 . 1.3674(12) yes
O1 C9 . 1.3696(12) yes
O2 C14 . 1.2038(13) yes
O3 C14 . 1.3484(13) yes
O3 C7 . 1.4972(12) yes
N1 C3 . 1.3604(14) yes
N1 C21 . 1.4494(14) yes
N1 C23 . 1.4521(16) yes
N2 C11 . 1.3623(13) yes
N2 C25 . 1.4393(15) yes
N2 C27 . 1.4553(14) yes
C1 C2 . 1.3793(14) no
C1 C6 . 1.3797(14) no
C2 C3 . 1.3958(14) no
C3 C4 . 1.4101(16) no
C4 C5 . 1.3731(16) no
C5 C6 . 1.3967(14) no
C6 C7 . 1.4923(14) no
C7 C8 . 1.4868(14) no
C7 C20 . 1.4997(14) no
C8 C9 . 1.3761(14) no
C8 C13 . 1.3901(14) no
C9 C10 . 1.3827(14) no
C10 C11 . 1.3967(14) no
C11 C12 . 1.4076(15) no
C12 C13 . 1.3684(16) no
C14 C15 . 1.4566(15) no
C15 C20 . 1.3695(14) no
C15 C16 . 1.3859(15) no
C16 C17 . 1.3716(18) no
C17 C18 . 1.382(2) no
C18 C19 . 1.3839(18) no
C19 C20 . 1.3878(15) no
C21 C22 . 1.5069(16) no
C23 C24 . 1.502(2) no
C25 C26 . 1.5066(18) no
C27 C28 . 1.5032(19) no
O4 C37 . 1.3666(13) yes
O4 C29 . 1.3698(13) yes
O5 C42 . 1.2024(13) yes
O6 C42 . 1.3474(13) yes
O6 C35 . 1.4949(12) yes
N3 C31 . 1.3641(14) yes
N3 C51 . 1.4522(16) yes
N3 C49 . 1.4528(17) yes
N4 C39 . 1.3641(16) yes
N4 C53 . 1.463(2) yes
N4 C55A . 1.477(3) yes
N4 C55B . 1.511(5) yes
C29 C30 . 1.3821(14) no
C29 C34 . 1.3826(13) no
C30 C31 . 1.3976(16) no
C31 C32 . 1.4081(16) no
C32 C33 . 1.3675(15) no
C33 C34 . 1.3899(15) no
C34 C35 . 1.4839(14) no
C35 C36 . 1.4877(14) no
C35 C48 . 1.5037(14) no
C36 C37 . 1.3832(14) no
C36 C41 . 1.3889(15) no
C37 C38 . 1.3807(15) no
C38 C39 . 1.3943(17) no
C39 C40 . 1.4069(18) no
C40 C41 . 1.3683(17) no
C42 C43 . 1.4660(15) no
C43 C48 . 1.3761(14) no
C43 C44 . 1.3833(15) no
C44 C45 . 1.3757(17) no
C45 C46 . 1.3935(17) no
C46 C47 . 1.3837(15) no
C47 C48 . 1.3781(14) no
C49 C50 . 1.504(3) no
C51 C52 . 1.507(2) no
C53 C54 . 1.500(3) no
C55A C56B . .789(12) no
C55A C55B . 1.009(7) no
C55A C56A . 1.495(4) no
C56A C55B . .948(6) no
C56A C56B . 1.380(13) no
C55B C56B . 1.419(12) no
C2 H2 . .959(18) no
C4 H4 . .958(16) no
C5 H5 . 1.004(18) no
C10 H10 . .982(16) no
C12 H12 . .956(17) no
C13 H13 . .966(17) no
C16 H16 . .904(15) no
C17 H17 . .97(2) no
C18 H18 . .976(16) no
C19 H19 . .992(15) no
C21 H21A . .982(15) no
C21 H21B . .953(18) no
C22 H22B . 1.01(2) no
C22 H22C . .98(2) no
C22 H22A . .958(19) no
C23 H23A . .981(17) no
C23 H23B . .959(19) no
C24 H24A . 1.01(3) no
C24 H24B . .99(2) no
C24 H24C . 1.00(2) no
C25 H25A . .982(15) no
C25 H25B . .992(15) no
C26 H26A . .98(2) no
C26 H26B . .98(2) no
C26 H26C . 1.03(2) no
C27 H27B . .996(15) no
C27 H27A . .976(15) no
C28 H28A . .93(2) no
C28 H28B . .95(2) no
C28 H28C . 1.000(17) no
C30 H30 . .922(17) no
C32 H32 . .984(15) no
C33 H33 . .988(15) no
C40 H40 . .966(19) no
C41 H41 . .932(18) no
C44 H44 . .939(17) no
C45 H45 . .973(16) no
C46 H46 . .947(14) no
C47 H47 . .980(14) no
C49 H49A . .973(16) no
C49 H49B . .96(2) no
C50 H50A . .96(2) no
C50 H50B . .98(2) no
C50 H50C . .96(2) no
C51 H51A . 1.002(16) no
C51 H51B . .983(17) no
C52 H52A . 1.05(3) no
C52 H52B . .91(2) no
C52 H52C . 1.03(3) no
C53 H53A . .92(2) no
C53 H53B . .971(19) no
C54 H54A . 1.048(19) no
C54 H54B . 1.01(3) no
C54 H54C . .99(3) no
C55A H55A . .98(2) no
C55A H55B . 1.306(19) no
